data_1543512
loop_
_publ_author_name
'Maugeri, Leonardo'
'Asencio-Hern\'andez, Julia'
'L\'ebl, Tom\'a\<s'
'Cordes, David B.'
'Slawin, Alexandra M. Z.'
'Delsuc, Marc-Andr\'e'
'Philp, Douglas'

_publ_section_title
;
 Neutral iodotriazoles as scaffolds for stable halogen-bonded assemblies
 in solution
;
_journal_issue 10
_journal_name_full 'Chem. Sci.'
_journal_page_first 6422
_journal_paper_doi 10.1039/C6SC01974A
_journal_volume 7
_journal_year 2016
_chemical_formula_moiety 'C14 H5 F5 I N3'
_chemical_formula_sum 'C14 H5 F5 I N3'
_chemical_formula_weight 437.11
_space_group_IT_number 14
_symmetry_cell_setting monoclinic
_symmetry_Int_Tables_number 14
_symmetry_space_group_name_Hall '-P 2ybc'
_symmetry_space_group_name_H-M 'P 1 21/c 1'
_atom_sites_solution_hydrogens geom
_atom_sites_solution_primary direct
_atom_sites_solution_secondary difmap
_audit_creation_date 2014-04-10
_audit_creation_method 'by CrystalStructure 4.1'
_audit_update_record
;
2015-12-14 deposited with the CCDC.
2016-06-23 downloaded from the CCDC.
;
_cell_angle_alpha 90.0000
_cell_angle_beta 92.727(3)
_cell_angle_gamma 90.0000
_cell_formula_units_Z 4
_cell_length_a 25.720(2)
_cell_length_b 7.5763(7)
_cell_length_c 7.2135(7)
_cell_measurement_reflns_used 5875
_cell_measurement_temperature 173
_cell_measurement_theta_max 25.35
_cell_measurement_theta_min 2.38
_cell_volume 1404.0(2)
_computing_cell_refinement 'CrystalClear-SM Expert 2.1 b29'
_computing_data_collection 'CrystalClear-SM Expert 2.1 b29 (Rigaku, 2013)'
_computing_data_reduction 'CrystalClear-SM Expert 2.1 b29'
_computing_molecular_graphics 'CrystalStructure 4.1'
_computing_publication_material 'CrystalStructure 4.1 (Rigaku, 2014)'
_computing_structure_refinement 'SHELXL-2013 (Sheldrick, 2013)'
_computing_structure_solution 'DIRDIF99-PATTY (Gould, et al., 1999)'
_diffrn_ambient_temperature 173
_diffrn_detector_area_resol_mean 5.811
_diffrn_measured_fraction_theta_full 0.999
_diffrn_measured_fraction_theta_max 0.999
_diffrn_measurement_device_type 'Rigaku XtaLAB P100'
_diffrn_measurement_method \w
_diffrn_radiation_type 'Mo K\a'
_diffrn_radiation_wavelength 0.71075
_diffrn_reflns_av_R_equivalents 0.0473
_diffrn_reflns_Laue_measured_fraction_full 0.999
_diffrn_reflns_Laue_measured_fraction_max 0.999
_diffrn_reflns_limit_h_max 29
_diffrn_reflns_limit_h_min -30
_diffrn_reflns_limit_k_max 9
_diffrn_reflns_limit_k_min -9
_diffrn_reflns_limit_l_max 8
_diffrn_reflns_limit_l_min -8
_diffrn_reflns_number 30582
_diffrn_reflns_point_group_measured_fraction_full 0.999
_diffrn_reflns_point_group_measured_fraction_max 0.999
_diffrn_reflns_theta_full 25.000
_diffrn_reflns_theta_max 25.360
_diffrn_reflns_theta_min 2.378
_diffrn_standards_number 0
_exptl_absorpt_coefficient_mu 2.340
_exptl_absorpt_correction_T_max 0.890
_exptl_absorpt_correction_T_min 0.705
_exptl_absorpt_correction_type multi-scan
_exptl_absorpt_process_details 'REQAB (Rigaku, 1998)'
_exptl_crystal_colour colorless
_exptl_crystal_density_diffrn 2.068
_exptl_crystal_density_method 'not measured'
_exptl_crystal_description prism
_exptl_crystal_F_000 832.00
_exptl_crystal_recrystallization_method 'Re-crystallisation from solvent: Toluene'
_exptl_crystal_size_max 0.200
_exptl_crystal_size_mid 0.050
_exptl_crystal_size_min 0.050
_refine_diff_density_max 0.51
_refine_diff_density_min -0.47
_refine_ls_extinction_method none
_refine_ls_goodness_of_fit_ref 1.084
_refine_ls_hydrogen_treatment constr
_refine_ls_number_parameters 208
_refine_ls_number_reflns 2577
_refine_ls_number_restraints 0
_refine_ls_R_factor_gt 0.0170
_refine_ls_shift/su_max 0.003
_refine_ls_structure_factor_coef Fsqd
_refine_ls_weighting_details 'w = 1/[\s^2^(Fo^2^)+(0.0281P)^2^+0.1920P] where P=(Fo^2^+2Fc^2^)/3'
_refine_ls_weighting_scheme calc
_refine_ls_wR_factor_ref 0.0495
_reflns_number_gt 2358
_reflns_number_total 2577
_reflns_threshold_expression F^2^>2.0\s(F^2^)
_cod_data_source_file c6sc01974a2.cif
_cod_data_source_block 2
_cod_depositor_comments 'Adding full bibliography for 1543512--1543515.cif.'
_cod_original_cell_volume 1404.1(2)
_cod_original_sg_symbol_H-M P21/c
_cod_database_code 1543512

loop_
_symmetry_equiv_pos_site_id
_symmetry_equiv_pos_as_xyz
1 +X,+Y,+Z
2 -X,1/2+Y,1/2-Z
3 -X,-Y,-Z
4 +X,1/2-Y,1/2+Z

loop_
_atom_site_label
_atom_site_type_symbol
_atom_site_fract_x
_atom_site_fract_y
_atom_site_fract_z
_atom_site_U_iso_or_equiv
_atom_site_adp_type
_atom_site_occupancy
_atom_site_site_symmetry_multiplicity
_atom_site_calc_flag
_atom_site_refinement_flags
I1 I 0.77175(2) 0.50421(2) 0.26589(2) 0.02370(7) Uani 1 4 d .
F7 F 0.65275(4) 0.16340(14) 0.61150(15) 0.0361(2) Uani 1 4 d .
F8 F 0.55506(5) 0.16940(18) 0.46247(18) 0.0547(3) Uani 1 4 d .
F9 F 0.51507(6) 0.4725(2) 0.3128(2) 0.0557(4) Uani 1 4 d .
F10 F 0.57384(5) 0.76934(19) 0.3151(2) 0.0628(4) Uani 1 4 d .
F11 F 0.67106(5) 0.76476(15) 0.46962(19) 0.0508(3) Uani 1 4 d .
N2 N 0.71593(7) 0.4643(2) 0.6245(2) 0.0251(3) Uani 1 4 d .
N3 N 0.72125(6) 0.4477(3) 0.8117(2) 0.0294(3) Uani 1 4 d .
N4 N 0.77087(7) 0.4629(2) 0.8559(2) 0.0274(3) Uani 1 4 d .
C1 C 0.76300(8) 0.49115(19) 0.5499(3) 0.0220(4) Uani 1 4 d .
C5 C 0.79801(9) 0.4891(2) 0.7000(3) 0.0235(4) Uani 1 4 d .
C6 C 0.66480(8) 0.4631(3) 0.5392(3) 0.0265(4) Uani 1 4 d .
C7 C 0.63441(7) 0.3132(3) 0.5385(2) 0.0281(4) Uani 1 4 d .
C8 C 0.58389(7) 0.3161(3) 0.4625(3) 0.0351(4) Uani 1 4 d .
C9 C 0.56381(9) 0.4695(3) 0.3872(3) 0.0389(5) Uani 1 4 d .
C10 C 0.59379(8) 0.6193(3) 0.3868(3) 0.0395(5) Uani 1 4 d .
C11 C 0.64345(8) 0.6158(3) 0.4641(3) 0.0341(4) Uani 1 4 d .
C12 C 0.85522(9) 0.5011(2) 0.7110(3) 0.0264(5) Uani 1 4 d .
C13 C 0.88211(7) 0.6104(3) 0.5955(3) 0.0350(4) Uani 1 4 d .
C14 C 0.93602(8) 0.6155(3) 0.6091(3) 0.0474(5) Uani 1 4 d .
C15 C 0.96312(11) 0.5121(3) 0.7366(5) 0.0505(8) Uani 1 4 d .
C16 C 0.93672(8) 0.4042(3) 0.8547(3) 0.0457(5) Uani 1 4 d .
C17 C 0.88302(7) 0.3984(3) 0.8424(3) 0.0345(4) Uani 1 4 d .
H13 H 0.86361 0.68215 0.50679 0.0420 Uiso 1 4 calc R
H14 H 0.95433 0.69092 0.52974 0.0569 Uiso 1 4 calc R
H15 H 1.00009 0.51469 0.74367 0.0606 Uiso 1 4 calc R
H16 H 0.9555 0.33412 0.94425 0.0549 Uiso 1 4 calc R
H17 H 0.8649 0.32432 0.92366 0.0414 Uiso 1 4 calc R

loop_
_atom_site_aniso_label
_atom_site_aniso_U_11
_atom_site_aniso_U_22
_atom_site_aniso_U_33
_atom_site_aniso_U_12
_atom_site_aniso_U_13
_atom_site_aniso_U_23
I1 0.02269(10) 0.03199(11) 0.01643(10) -0.00202(4) 0.00115(6) 0.00202(4)
F7 0.0354(6) 0.0394(6) 0.0339(6) 0.0000(5) 0.0066(5) 0.0055(5)
F8 0.0375(7) 0.0715(9) 0.0550(8) -0.0241(6) 0.0003(6) -0.0014(7)
F9 0.0192(7) 0.1077(12) 0.0395(8) 0.0038(6) -0.0059(6) -0.0010(7)
F10 0.0474(8) 0.0693(9) 0.0709(9) 0.0241(7) -0.0066(7) 0.0228(7)
F11 0.0433(7) 0.0371(7) 0.0713(9) -0.0023(5) -0.0050(6) 0.0099(6)
N2 0.0202(8) 0.0371(8) 0.0181(8) 0.0013(7) 0.0020(6) 0.0019(6)
N3 0.0270(9) 0.0428(9) 0.0187(8) 0.0021(8) 0.0026(7) 0.0007(7)
N4 0.0255(9) 0.0367(8) 0.0200(8) 0.0020(7) 0.0010(7) 0.0003(7)
C1 0.0205(10) 0.0270(10) 0.0185(10) -0.0005(6) 0.0016(8) 0.0010(6)
C5 0.0232(11) 0.0280(11) 0.0194(10) -0.0001(6) 0.0005(9) -0.0012(6)
C6 0.0193(10) 0.0418(10) 0.0187(9) 0.0001(8) 0.0025(7) 0.0003(8)
C7 0.0260(9) 0.0406(11) 0.0183(8) 0.0030(8) 0.0066(7) 0.0017(8)
C8 0.0246(10) 0.0551(13) 0.0260(9) -0.0104(9) 0.0056(8) -0.0024(9)
C9 0.0164(10) 0.0741(15) 0.0261(11) 0.0063(10) 0.0010(8) 0.0012(10)
C10 0.0306(11) 0.0558(14) 0.0322(11) 0.0119(10) 0.0010(9) 0.0074(9)
C11 0.0296(10) 0.0408(12) 0.0321(10) 0.0019(9) 0.0031(8) 0.0041(8)
C12 0.0233(12) 0.0335(12) 0.0222(11) -0.0011(6) -0.0012(9) -0.0060(6)
C13 0.0296(10) 0.0471(12) 0.0280(10) -0.0095(9) -0.0017(8) 0.0012(8)
C14 0.0333(11) 0.0701(16) 0.0391(12) -0.0159(11) 0.0037(9) -0.0026(11)
C15 0.0212(13) 0.082(2) 0.0483(17) -0.0025(9) -0.0015(12) -0.0130(11)
C16 0.0330(11) 0.0606(15) 0.0426(12) 0.0072(10) -0.0091(9) -0.0018(11)
C17 0.0303(10) 0.0428(12) 0.0299(10) 0.0014(8) -0.0035(8) 0.0014(8)

loop_
_atom_type_symbol
_atom_type_description
_atom_type_scat_dispersion_real
_atom_type_scat_dispersion_imag
_atom_type_scat_source
C C 0.0033 0.0016
;
International Tables for Crystallography
(1992, Vol. C, Tables 4.2.6.8 and 6.1.1.4)
;
H H 0.0000 0.0000
;
International Tables for Crystallography
(1992, Vol. C, Table 6.1.1.4)
;
F F 0.0171 0.0103
;
International Tables for Crystallography
(1992, Vol. C, Tables 4.2.6.8 and 6.1.1.4)
;
I I -0.4742 1.8119
;
International Tables for Crystallography
(1992, Vol. C, Tables 4.2.6.8 and 6.1.1.4)
;
N N 0.0061 0.0033
;
International Tables for Crystallography
(1992, Vol. C, Tables 4.2.6.8 and 6.1.1.4)
;

loop_
_geom_angle_atom_site_label_1
_geom_angle_atom_site_label_2
_geom_angle_atom_site_label_3
_geom_angle
_geom_angle_publ_flag
N3 N2 C1 110.94(16) yes
N3 N2 C6 118.46(16) yes
C1 N2 C6 130.46(17) yes
N2 N3 N4 106.59(15) yes
N3 N4 C5 110.13(17) yes
I1 C1 N2 122.50(14) yes
I1 C1 C5 132.89(17) yes
N2 C1 C5 104.35(18) yes
N4 C5 C1 107.99(19) yes
N4 C5 C12 120.87(19) yes
C1 C5 C12 131.1(2) yes
N2 C6 C7 121.23(17) yes
N2 C6 C11 120.37(18) yes
C7 C6 C11 118.30(18) yes
F7 C7 C6 120.78(16) yes
F7 C7 C8 118.63(17) yes
C6 C7 C8 120.59(18) yes
F8 C8 C7 119.76(18) yes
F8 C8 C9 120.38(17) yes
C7 C8 C9 119.9(2) yes
F9 C9 C8 120.0(2) yes
F9 C9 C10 120.0(2) yes
C8 C9 C10 120.0(2) yes
F10 C10 C9 119.81(19) yes
F10 C10 C11 120.4(2) yes
C9 C10 C11 119.8(2) yes
F11 C11 C6 119.77(18) yes
F11 C11 C10 118.75(18) yes
C6 C11 C10 121.5(2) yes
C5 C12 C13 122.10(18) yes
C5 C12 C17 118.71(18) yes
C13 C12 C17 119.2(2) yes
C12 C13 C14 120.07(19) yes
C13 C14 C15 120.4(2) yes
C14 C15 C16 120.1(2) yes
C15 C16 C17 119.9(2) yes
C12 C17 C16 120.31(19) yes
C12 C13 H13 119.973 no
C14 C13 H13 119.962 no
C13 C14 H14 119.791 no
C15 C14 H14 119.792 no
C14 C15 H15 119.943 no
C16 C15 H15 119.942 no
C15 C16 H16 120.050 no
C17 C16 H16 120.060 no
C12 C17 H17 119.850 no
C16 C17 H17 119.843 no

loop_
_geom_bond_atom_site_label_1
_geom_bond_atom_site_label_2
_geom_bond_distance
_geom_bond_publ_flag
I1 C1 2.074(2) yes
F7 C7 1.328(2) yes
F8 C8 1.336(2) yes
F9 C9 1.340(3) yes
F10 C10 1.341(3) yes
F11 C11 1.333(2) yes
N2 N3 1.357(2) yes
N2 C1 1.363(3) yes
N2 C6 1.425(3) yes
N3 N4 1.306(2) yes
N4 C5 1.366(3) yes
C1 C5 1.375(3) yes
C5 C12 1.473(3) yes
C6 C7 1.378(3) yes
C6 C11 1.380(3) yes
C7 C8 1.386(3) yes
C8 C9 1.373(3) yes
C9 C10 1.372(3) yes
C10 C11 1.369(3) yes
C12 C13 1.383(3) yes
C12 C17 1.396(3) yes
C13 C14 1.386(3) yes
C14 C15 1.373(4) yes
C15 C16 1.382(4) yes
C16 C17 1.380(3) yes
C13 H13 0.950 no
C14 H14 0.950 no
C15 H15 0.950 no
C16 H16 0.950 no
C17 H17 0.950 no

loop_
_geom_contact_atom_site_label_1
_geom_contact_atom_site_label_2
_geom_contact_distance
_geom_contact_publ_flag
_geom_contact_site_symmetry_2
I1 C6 3.474(2) no .
F7 F8 2.6859(16) no .
F7 N2 2.799(2) no .
F7 N3 3.097(2) no .
F7 C9 3.588(3) no .
F7 C11 3.593(2) no .
F8 F9 2.718(2) no .
F8 C10 3.600(3) no .
F9 F10 2.710(2) no .
F9 C11 3.596(3) no .
F10 F11 2.6891(18) no .
F11 N2 2.764(2) no .
F11 C1 3.177(2) no .
F11 C7 3.590(2) no .
F11 C9 3.579(3) no .
N3 C7 3.081(2) no .
N3 C11 3.382(3) no .
N3 C12 3.578(3) no .
N4 C6 3.474(3) no .
N4 C17 2.932(3) no .
C1 C7 3.569(3) no .
C1 C11 3.248(3) no .
C1 C13 3.196(3) no .
C5 C6 3.570(3) no .
C6 C9 2.771(3) no .
C7 C10 2.749(3) no .
C8 C11 2.738(3) no .
C12 C15 2.774(4) no .
C13 C16 2.768(3) no .
C14 C17 2.759(3) no .
I1 F7 3.4491(11) no 4_554
I1 N3 3.4924(15) no 1_554
I1 N4 2.9732(18) no 1_554
I1 N4 3.5986(17) no 4_554
F7 I1 3.4491(11) no 4_555
F7 F11 3.2306(16) no 1_545
F7 N3 2.9750(19) no 4_554
F7 C6 3.231(2) no 4_555
F7 C7 3.143(2) no 4_555
F7 C8 3.162(2) no 4_555
F7 C9 3.261(3) no 4_555
F7 C10 3.334(2) no 4_555
F7 C11 3.325(2) no 4_555
F8 F9 3.014(2) no 2_645
F8 F9 2.975(2) no 4_555
F8 F10 3.256(2) no 1_545
F8 C9 3.237(3) no 4_555
F9 F8 3.014(2) no 2_655
F9 F8 2.975(2) no 4_554
F9 F9 2.875(2) no 3_666
F9 F10 2.872(2) no 2_645
F9 C8 3.473(3) no 3_666
F9 C9 3.067(3) no 3_666
F10 F8 3.256(2) no 1_565
F10 F9 2.872(2) no 2_655
F10 C10 3.266(2) no 4_564
F10 C11 3.287(2) no 4_564
F11 F7 3.2306(16) no 1_565
F11 N2 3.466(2) no 4_564
F11 N3 2.801(2) no 4_564
F11 N4 3.423(2) no 4_564
N2 F11 3.466(2) no 4_565
N3 I1 3.4924(15) no 1_556
N3 F7 2.9750(19) no 4_555
N3 F11 2.801(2) no 4_565
N3 C7 3.452(3) no 4_555
N4 I1 2.9732(18) no 1_556
N4 I1 3.5986(17) no 4_555
N4 F11 3.423(2) no 4_565
C6 F7 3.231(2) no 4_554
C7 F7 3.143(2) no 4_554
C7 N3 3.452(3) no 4_554
C7 C8 3.519(3) no 4_555
C8 F7 3.162(2) no 4_554
C8 F9 3.473(3) no 3_666
C8 C7 3.519(3) no 4_554
C9 F7 3.261(3) no 4_554
C9 F8 3.237(3) no 4_554
C9 F9 3.067(3) no 3_666
C10 F7 3.334(2) no 4_554
C10 F10 3.266(2) no 4_565
C11 F7 3.325(2) no 4_554
C11 F10 3.287(2) no 4_565
I1 H13 3.1668 no .
N4 H17 2.6606 no .
C1 H13 2.9939 no .
C5 H13 2.6744 no .
C5 H17 2.6186 no .
C12 H14 3.2548 no .
C12 H16 3.2666 no .
C13 H15 3.2508 no .
C13 H17 3.2553 no .
C14 H16 3.2439 no .
C15 H13 3.2489 no .
C15 H17 3.2481 no .
C16 H14 3.2435 no .
C17 H13 3.2580 no .
C17 H15 3.2486 no .
H13 H14 2.3323 no .
H14 H15 2.3187 no .
H15 H16 2.3320 no .
H16 H17 2.3291 no .
C5 H17 3.5912 no 4_554
C12 H13 3.2119 no 4_565
C12 H17 3.2379 no 4_554
C13 H13 3.4106 no 4_565
C13 H17 3.5396 no 4_554
C14 H14 3.3828 no 4_565
C14 H15 3.5792 no 2_756
C14 H15 3.2476 no 3_766
C14 H16 3.2833 no 2_756
C15 H14 3.5956 no 2_746
C15 H14 3.3095 no 3_766
C15 H14 3.1034 no 4_565
C15 H16 3.5066 no 2_756
C15 H16 3.2527 no 3_767
C15 H16 3.3655 no 4_554
C16 H14 3.3069 no 2_746
C16 H14 3.3398 no 4_565
C16 H15 3.4588 no 2_746
C16 H15 3.3112 no 3_767
C16 H16 3.5209 no 4_554
C17 H13 3.4364 no 4_565
C17 H17 3.4720 no 4_554
H13 C12 3.2119 no 4_564
H13 C13 3.4106 no 4_564
H13 C17 3.4364 no 4_564
H14 C14 3.3828 no 4_564
H14 C15 3.5956 no 2_756
H14 C15 3.3095 no 3_766
H14 C15 3.1034 no 4_564
H14 C16 3.3069 no 2_756
H14 C16 3.3398 no 4_564
H14 H15 3.1434 no 2_756
H14 H15 2.8126 no 3_766
H14 H15 3.2938 no 4_564
H14 H16 2.5592 no 2_756
H15 C14 3.5792 no 2_746
H15 C14 3.2476 no 3_766
H15 C16 3.4588 no 2_756
H15 C16 3.3112 no 3_767
H15 H14 3.1434 no 2_746
H15 H14 2.8126 no 3_766
H15 H14 3.2938 no 4_565
H15 H15 3.5223 no 3_766
H15 H16 3.0243 no 2_756
H15 H16 2.7276 no 3_767
H15 H16 3.5677 no 4_554
H16 C14 3.2833 no 2_746
H16 C15 3.5066 no 2_746
H16 C15 3.2527 no 3_767
H16 C15 3.3655 no 4_555
H16 C16 3.5209 no 4_555
H16 H14 2.5592 no 2_746
H16 H15 3.0243 no 2_746
H16 H15 2.7276 no 3_767
H16 H15 3.5677 no 4_555
H16 H16 3.4684 no 3_767
H17 C5 3.5912 no 4_555
H17 C12 3.2379 no 4_555
H17 C13 3.5396 no 4_555
H17 C17 3.4720 no 4_555

loop_
_geom_torsion_atom_site_label_1
_geom_torsion_atom_site_label_2
_geom_torsion_atom_site_label_3
_geom_torsion_atom_site_label_4
_geom_torsion
_geom_torsion_publ_flag
N3 N2 C1 I1 175.34(12) no
N3 N2 C1 C5 0.46(18) no
C1 N2 N3 N4 -0.3(2) no
N3 N2 C6 C7 -67.4(2) no
N3 N2 C6 C11 109.0(2) no
C6 N2 N3 N4 -176.42(15) no
C1 N2 C6 C7 117.3(2) no
C1 N2 C6 C11 -66.3(3) no
C6 N2 C1 I1 -9.1(3) no
C6 N2 C1 C5 176.02(17) no
N2 N3 N4 C5 -0.1(2) no
N3 N4 C5 C1 0.34(19) no
N3 N4 C5 C12 -176.78(14) no
I1 C1 C5 N4 -174.58(10) no
I1 C1 C5 C12 2.1(3) no
N2 C1 C5 N4 -0.48(16) no
N2 C1 C5 C12 176.24(14) no
N4 C5 C12 C13 -145.55(16) no
N4 C5 C12 C17 34.5(2) no
C1 C5 C12 C13 38.1(3) no
C1 C5 C12 C17 -141.90(17) no
N2 C6 C7 F7 -2.5(3) no
N2 C6 C7 C8 177.02(15) no
N2 C6 C11 F11 0.8(3) no
N2 C6 C11 C10 -177.83(16) no
C7 C6 C11 F11 177.21(16) no
C7 C6 C11 C10 -1.4(3) no
C11 C6 C7 F7 -178.96(16) no
C11 C6 C7 C8 0.6(3) no
F7 C7 C8 F8 -0.7(3) no
F7 C7 C8 C9 179.54(14) no
C6 C7 C8 F8 179.78(16) no
C6 C7 C8 C9 -0.0(3) no
F8 C8 C9 F9 -0.2(3) no
F8 C8 C9 C10 -179.61(16) no
C7 C8 C9 F9 179.66(17) no
C7 C8 C9 C10 0.2(3) no
F9 C9 C10 F10 1.3(3) no
F9 C9 C10 C11 179.59(17) no
C8 C9 C10 F10 -179.25(18) no
C8 C9 C10 C11 -1.0(3) no
F10 C10 C11 F11 1.3(3) no
F10 C10 C11 C6 179.85(16) no
C9 C10 C11 F11 -177.03(18) no
C9 C10 C11 C6 1.6(3) no
C5 C12 C13 C14 -179.07(15) no
C5 C12 C17 C16 178.98(15) no
C13 C12 C17 C16 -1.0(3) no
C17 C12 C13 C14 0.9(3) no
C12 C13 C14 C15 0.1(3) no
C13 C14 C15 C16 -1.1(4) no
C14 C15 C16 C17 1.0(4) no
C15 C16 C17 C12 0.0(3) no
